data_4024342
loop_
_publ_author_name
'Javier Carreras'
'Alberto Avenoza'
'Jes\'us H. Busto'
'Jes\'us M. Peregrina'

_publ_section_title
;
A Highly Regioselective Ring-Opening Metathesis-Cross Metathesis Process
Modulated by the Electronic Effects of the Cross Metathesis Partner: An
Entry to Quaternary Prolines
;
_journal_name_full 'Journal of Organic Chemistry'
_journal_page_first 1736
_journal_page_last 1739
_journal_paper_doi 10.1021/jo802399k
_journal_volume 74
_journal_year 2009
_chemical_formula_sum 'C18 H23 F4 N O4'
_chemical_formula_weight 393.37
_chemical_name_systematic
;
 ?
;
_space_group_IT_number 9
_symmetry_cell_setting monoclinic
_symmetry_space_group_name_Hall 'C -2yc'
_symmetry_space_group_name_H-M 'C 1 c 1'
_atom_sites_solution_hydrogens geom
_atom_sites_solution_primary direct
_atom_sites_solution_secondary difmap
_audit_creation_method SHELXL-97
_cell_angle_alpha 90.00
_cell_angle_beta 97.153(4)
_cell_angle_gamma 90.00
_cell_formula_units_Z 4
_cell_length_a 15.8347(8)
_cell_length_b 10.7323(9)
_cell_length_c 11.2665(9)
_cell_measurement_reflns_used 1517
_cell_measurement_temperature 293(2)
_cell_measurement_theta_max 27.48
_cell_measurement_theta_min 0.41
_cell_volume 1899.8(2)
_computing_cell_refinement 'Denzo and Scalepak (1997)'
_computing_data_collection 'Nonius Kappa CCD'
_computing_data_reduction 'Denzo and Scalepak (1997)'
_computing_molecular_graphics 'ORTEP III'
_computing_publication_material 'SHELXL-97 (Sheldrick, 1997)'
_computing_structure_refinement 'SHELXL-97 (Sheldrick, 1997)'
_computing_structure_solution 'SHELXS-97 (Sheldrick, 1990)'
_diffrn_ambient_temperature 173(2)
_diffrn_measured_fraction_theta_full 0.988
_diffrn_measured_fraction_theta_max 0.988
_diffrn_measurement_device_type 'Nonius Kappa CCD'
_diffrn_measurement_method CCD
_diffrn_radiation_monochromator graphite
_diffrn_radiation_source 'normal-focus sealed tube'
_diffrn_radiation_type MoK\a
_diffrn_radiation_wavelength 0.71073
_diffrn_reflns_av_R_equivalents 0.0392
_diffrn_reflns_av_sigmaI/netI 0.0526
_diffrn_reflns_limit_h_max 20
_diffrn_reflns_limit_h_min -13
_diffrn_reflns_limit_k_max 13
_diffrn_reflns_limit_k_min -9
_diffrn_reflns_limit_l_max 14
_diffrn_reflns_limit_l_min -14
_diffrn_reflns_number 5548
_diffrn_reflns_theta_full 27.47
_diffrn_reflns_theta_max 27.47
_diffrn_reflns_theta_min 3.80
_exptl_absorpt_coefficient_mu 0.121
_exptl_absorpt_correction_type none
_exptl_crystal_colour colourless
_exptl_crystal_density_diffrn 1.375
_exptl_crystal_density_method 'not measured'
_exptl_crystal_description prism
_exptl_crystal_F_000 824
_exptl_crystal_size_max 0.3
_exptl_crystal_size_mid 0.2
_exptl_crystal_size_min 0.15
_refine_diff_density_max 0.317
_refine_diff_density_min -0.243
_refine_diff_density_rms 0.043
_refine_ls_abs_structure_details 'Flack H D (1983), Acta Cryst. A39, 876-881'
_refine_ls_abs_structure_Flack 0.2(9)
_refine_ls_extinction_method none
_refine_ls_goodness_of_fit_ref 1.059
_refine_ls_hydrogen_treatment mixed
_refine_ls_matrix_type full
_refine_ls_number_parameters 252
_refine_ls_number_reflns 3129
_refine_ls_number_restraints 2
_refine_ls_restrained_S_all 1.059
_refine_ls_R_factor_all 0.0647
_refine_ls_R_factor_gt 0.0467
_refine_ls_shift/su_max 0.000
_refine_ls_shift/su_mean 0.000
_refine_ls_structure_factor_coef Fsqd
_refine_ls_weighting_details 'calc w=1/[\s^2^(Fo^2^)+(0.0312P)^2^+1.9235P] where P=(Fo^2^+2Fc^2^)/3'
_refine_ls_weighting_scheme calc
_refine_ls_wR_factor_gt 0.0950
_refine_ls_wR_factor_ref 0.1055
_reflns_number_gt 2562
_reflns_number_total 3129
_reflns_threshold_expression >2sigma(I)
_cod_data_source_file jo802399k_si_001.cif
_cod_data_source_block shelxl
_cod_depositor_comments
;
The following automatic conversions were performed:
'_symmetry_cell_setting' value 'Monoclinic' changed to 'monoclinic'
according to '/home/saulius/struct/CIF-dictionaries/cif_core.dic'
dictionary named 'cif_core.dic' version 2.4.1 from 2010-06-29.

Automatic conversion script
Id: cif_fix_enum 1527 2010-12-29 10:47:43Z saulius 
;
_cod_original_sg_symbol_H-M 'C c'
_cod_database_code 4024342

loop_
_symmetry_equiv_pos_as_xyz
'x, y, z'
'x, -y, z+1/2'
'x+1/2, y+1/2, z'
'x+1/2, -y+1/2, z+1/2'

loop_
_atom_site_label
_atom_site_type_symbol
_atom_site_fract_x
_atom_site_fract_y
_atom_site_fract_z
_atom_site_U_iso_or_equiv
_atom_site_adp_type
_atom_site_occupancy
_atom_site_symmetry_multiplicity
_atom_site_calc_flag
_atom_site_refinement_flags
_atom_site_disorder_assembly
_atom_site_disorder_group
N1 N 0.52374(16) 0.0678(2) 0.3727(2) 0.0274(6) Uani 1 1 d . . .
O2 O 0.44706(14) 0.0249(2) 0.57590(19) 0.0358(5) Uani 1 1 d . . .
F3 F 0.28388(13) 0.5732(2) 0.77506(17) 0.0548(6) Uani 1 1 d . . .
O4 O 0.38509(15) -0.0973(2) 0.7003(2) 0.0456(6) Uani 1 1 d . . .
C5 C 0.39007(19) -0.0427(3) 0.6053(3) 0.0287(7) Uani 1 1 d . . .
C6 C 0.66374(19) 0.1231(3) 0.4661(3) 0.0331(7) Uani 1 1 d . . .
H6A H 0.7105 0.1445 0.4219 0.040 Uiso 1 1 calc R . .
H6B H 0.6765 0.1540 0.5473 0.040 Uiso 1 1 calc R . .
O7 O 0.63557(15) 0.3506(2) 0.31085(19) 0.0425(6) Uani 1 1 d . . .
O8 O 0.57001(17) 0.2062(2) 0.19105(19) 0.0523(7) Uani 1 1 d . . .
F9 F 0.33033(14) -0.1414(3) 0.4257(2) 0.0700(7) Uani 1 1 d . . .
C10 C 0.59292(19) 0.2450(3) 0.2883(3) 0.0308(7) Uani 1 1 d . . .
C11 C 0.57913(17) 0.1799(3) 0.4049(3) 0.0272(7) Uani 1 1 d . . .
F12 F 0.24513(13) -0.1069(3) 0.5513(2) 0.0689(7) Uani 1 1 d . . .
C13 C 0.3131(2) -0.0614(3) 0.5081(3) 0.0391(8) Uani 1 1 d . . .
C14 C 0.58143(19) -0.0416(3) 0.3614(3) 0.0319(7) Uani 1 1 d . . .
H14 H 0.6068 -0.0337 0.2868 0.038 Uiso 1 1 calc R . .
C15 C 0.53778(18) 0.2668(3) 0.4887(3) 0.0282(6) Uani 1 1 d . . .
H15A H 0.5285 0.2205 0.5599 0.034 Uiso 1 1 calc R . .
H15B H 0.5771 0.3339 0.5133 0.034 Uiso 1 1 calc R . .
C16 C 0.3251(2) 0.3853(3) 0.6920(3) 0.0420(8) Uani 1 1 d . . .
H16 H 0.2967 0.3402 0.7453 0.050 Uiso 1 1 calc R . .
C17 C 0.4088(2) 0.3912(3) 0.5273(3) 0.0299(7) Uani 1 1 d . . .
C18 C 0.4110(2) 0.5197(3) 0.5362(3) 0.0361(7) Uani 1 1 d . . .
H18 H 0.4402 0.5654 0.4842 0.043 Uiso 1 1 calc R . .
C19 C 0.4532(2) 0.3234(3) 0.4344(3) 0.0352(7) Uani 1 1 d . . .
H19A H 0.4634 0.3813 0.3717 0.042 Uiso 1 1 calc R . .
H19B H 0.4163 0.2577 0.3986 0.042 Uiso 1 1 calc R . .
F20 F 0.28685(18) 0.0431(2) 0.4560(3) 0.0912(10) Uani 1 1 d . . .
C21 C 0.5344(2) -0.1634(3) 0.3602(3) 0.0403(8) Uani 1 1 d . . .
H21A H 0.4885 -0.1634 0.2947 0.048 Uiso 1 1 calc R . .
H21B H 0.5095 -0.1721 0.4342 0.048 Uiso 1 1 calc R . .
C22 C 0.32706(19) 0.5131(3) 0.6949(3) 0.0355(7) Uani 1 1 d . . .
C23 C 0.6499(2) -0.0183(3) 0.4661(3) 0.0343(7) Uani 1 1 d . . .
H23A H 0.7020 -0.0620 0.4550 0.041 Uiso 1 1 calc R . .
H23B H 0.6311 -0.0454 0.5406 0.041 Uiso 1 1 calc R . .
C24 C 0.3667(2) 0.3260(3) 0.6071(3) 0.0388(8) Uani 1 1 d . . .
H24 H 0.3661 0.2394 0.6038 0.047 Uiso 1 1 calc R . .
C25 C 0.3703(2) 0.5821(3) 0.6216(3) 0.0372(8) Uani 1 1 d . . .
H25 H 0.3727 0.6684 0.6281 0.045 Uiso 1 1 calc R . .
C26 C 0.5930(3) -0.2741(4) 0.3464(4) 0.0567(11) Uani 1 1 d . . .
H26A H 0.5610 -0.3501 0.3464 0.085 Uiso 1 1 calc R . .
H26B H 0.6381 -0.2750 0.4117 0.085 Uiso 1 1 calc R . .
H26C H 0.6167 -0.2668 0.2723 0.085 Uiso 1 1 calc R . .
C27 C 0.6573(3) 0.4189(4) 0.2079(3) 0.0486(9) Uani 1 1 d . . .
H27A H 0.6874 0.4935 0.2342 0.073 Uiso 1 1 calc R . .
H27B H 0.6062 0.4403 0.1570 0.073 Uiso 1 1 calc R . .
H27C H 0.6927 0.3680 0.1644 0.073 Uiso 1 1 calc R . .
H1 H 0.4914(18) 0.051(3) 0.421(3) 0.017(8) Uiso 1 1 d . . .
H2 H 0.4847(18) 0.078(2) 0.310(3) 0.017(7) Uiso 1 1 d . . .

loop_
_atom_site_aniso_label
_atom_site_aniso_U_11
_atom_site_aniso_U_22
_atom_site_aniso_U_33
_atom_site_aniso_U_23
_atom_site_aniso_U_13
_atom_site_aniso_U_12
N1 0.0246(14) 0.0333(15) 0.0248(13) 0.0009(11) 0.0043(12) -0.0005(11)
O2 0.0350(12) 0.0345(12) 0.0382(12) 0.0015(10) 0.0054(10) -0.0079(11)
F3 0.0496(12) 0.0686(14) 0.0483(13) -0.0193(11) 0.0146(10) 0.0096(11)
O4 0.0431(14) 0.0582(15) 0.0338(12) 0.0121(12) -0.0012(10) -0.0166(12)
C5 0.0289(16) 0.0254(15) 0.0313(16) -0.0035(13) 0.0015(13) 0.0013(13)
C6 0.0262(16) 0.0393(18) 0.0332(17) 0.0003(14) 0.0016(13) -0.0006(14)
O7 0.0545(15) 0.0445(14) 0.0282(11) 0.0055(10) 0.0046(10) -0.0188(12)
O8 0.083(2) 0.0462(15) 0.0282(13) -0.0021(11) 0.0069(12) -0.0166(14)
F9 0.0482(13) 0.105(2) 0.0541(13) -0.0436(13) -0.0022(11) 0.0060(13)
C10 0.0310(16) 0.0336(17) 0.0279(16) -0.0001(13) 0.0037(13) 0.0024(14)
C11 0.0251(15) 0.0322(16) 0.0246(15) -0.0012(12) 0.0050(12) -0.0024(13)
F12 0.0381(12) 0.109(2) 0.0590(15) -0.0231(14) 0.0055(11) -0.0222(13)
C13 0.0396(19) 0.0362(19) 0.040(2) -0.0021(15) -0.0008(15) -0.0013(16)
C14 0.0334(17) 0.0312(17) 0.0317(17) 0.0019(13) 0.0065(13) 0.0066(14)
C15 0.0254(15) 0.0336(17) 0.0260(14) -0.0027(13) 0.0042(12) -0.0016(13)
C16 0.0346(19) 0.051(2) 0.0427(19) 0.0038(17) 0.0131(15) 0.0003(17)
C17 0.0288(15) 0.0308(16) 0.0291(15) -0.0035(13) -0.0005(12) 0.0048(14)
C18 0.0396(17) 0.0368(18) 0.0329(17) 0.0033(14) 0.0083(14) -0.0001(15)
C19 0.0368(17) 0.0394(18) 0.0290(16) -0.0061(14) 0.0025(13) 0.0056(16)
F20 0.098(2) 0.0610(16) 0.097(2) 0.0204(15) -0.0559(17) -0.0016(15)
C21 0.046(2) 0.0339(18) 0.0420(19) -0.0015(15) 0.0088(16) -0.0002(16)
C22 0.0272(16) 0.045(2) 0.0341(17) -0.0109(15) 0.0040(13) 0.0053(15)
C23 0.0312(17) 0.0380(18) 0.0344(17) 0.0022(14) 0.0062(14) 0.0078(15)
C24 0.0423(19) 0.0324(17) 0.0426(18) -0.0026(15) 0.0084(15) 0.0027(16)
C25 0.0406(19) 0.0296(17) 0.0402(19) -0.0077(15) 0.0004(15) -0.0011(15)
C26 0.078(3) 0.035(2) 0.058(2) 0.0009(17) 0.015(2) 0.016(2)
C27 0.063(2) 0.048(2) 0.0366(19) 0.0129(17) 0.0123(17) -0.0144(19)

loop_
_atom_type_symbol
_atom_type_description
_atom_type_scat_dispersion_real
_atom_type_scat_dispersion_imag
_atom_type_scat_source
C C 0.0033 0.0016 'International Tables Vol C Tables 4.2.6.8 and 6.1.1.4'
H H 0.0000 0.0000 'International Tables Vol C Tables 4.2.6.8 and 6.1.1.4'
F F 0.0171 0.0103 'International Tables Vol C Tables 4.2.6.8 and 6.1.1.4'
N N 0.0061 0.0033 'International Tables Vol C Tables 4.2.6.8 and 6.1.1.4'
O O 0.0106 0.0060 'International Tables Vol C Tables 4.2.6.8 and 6.1.1.4'

loop_
_geom_angle_atom_site_label_1
_geom_angle_atom_site_label_2
_geom_angle_atom_site_label_3
_geom_angle
_geom_angle_site_symmetry_1
_geom_angle_site_symmetry_3
_geom_angle_publ_flag
C14 N1 C11 107.6(2) . . ?
C14 N1 H1 109(2) . . ?
C11 N1 H1 115(2) . . ?
C14 N1 H2 113.6(18) . . ?
C11 N1 H2 115.0(18) . . ?
H1 N1 H2 97(3) . . ?
O4 C5 O2 129.9(3) . . ?
O4 C5 C13 115.1(3) . . ?
O2 C5 C13 115.1(3) . . ?
C23 C6 C11 105.8(2) . . ?
C23 C6 H6A 110.6 . . ?
C11 C6 H6A 110.6 . . ?
C23 C6 H6B 110.6 . . ?
C11 C6 H6B 110.6 . . ?
H6A C6 H6B 108.7 . . ?
C10 O7 C27 116.4(3) . . ?
O8 C10 O7 124.5(3) . . ?
O8 C10 C11 125.0(3) . . ?
O7 C10 C11 110.5(3) . . ?
N1 C11 C10 107.4(2) . . ?
N1 C11 C15 110.7(2) . . ?
C10 C11 C15 111.7(2) . . ?
N1 C11 C6 103.8(2) . . ?
C10 C11 C6 110.7(2) . . ?
C15 C11 C6 112.1(2) . . ?
F20 C13 F9 108.9(3) . . ?
F20 C13 F12 104.6(3) . . ?
F9 C13 F12 105.5(3) . . ?
F20 C13 C5 112.6(3) . . ?
F9 C13 C5 111.7(3) . . ?
F12 C13 C5 113.0(3) . . ?
N1 C14 C21 112.0(2) . . ?
N1 C14 C23 100.8(2) . . ?
C21 C14 C23 117.1(3) . . ?
N1 C14 H14 108.8 . . ?
C21 C14 H14 108.8 . . ?
C23 C14 H14 108.8 . . ?
C19 C15 C11 114.6(2) . . ?
C19 C15 H15A 108.6 . . ?
C11 C15 H15A 108.6 . . ?
C19 C15 H15B 108.6 . . ?
C11 C15 H15B 108.6 . . ?
H15A C15 H15B 107.6 . . ?
C22 C16 C24 117.8(3) . . ?
C22 C16 H16 121.1 . . ?
C24 C16 H16 121.1 . . ?
C24 C17 C18 118.0(3) . . ?
C24 C17 C19 120.7(3) . . ?
C18 C17 C19 121.2(3) . . ?
C17 C18 C25 121.3(3) . . ?
C17 C18 H18 119.4 . . ?
C25 C18 H18 119.4 . . ?
C17 C19 C15 111.9(2) . . ?
C17 C19 H19A 109.2 . . ?
C15 C19 H19A 109.2 . . ?
C17 C19 H19B 109.2 . . ?
C15 C19 H19B 109.2 . . ?
H19A C19 H19B 107.9 . . ?
C14 C21 C26 111.7(3) . . ?
C14 C21 H21A 109.3 . . ?
C26 C21 H21A 109.3 . . ?
C14 C21 H21B 109.3 . . ?
C26 C21 H21B 109.3 . . ?
H21A C21 H21B 107.9 . . ?
C25 C22 F3 118.6(3) . . ?
C25 C22 C16 122.8(3) . . ?
F3 C22 C16 118.5(3) . . ?
C14 C23 C6 104.5(2) . . ?
C14 C23 H23A 110.8 . . ?
C6 C23 H23A 110.8 . . ?
C14 C23 H23B 110.8 . . ?
C6 C23 H23B 110.8 . . ?
H23A C23 H23B 108.9 . . ?
C17 C24 C16 122.0(3) . . ?
C17 C24 H24 119.0 . . ?
C16 C24 H24 119.0 . . ?
C22 C25 C18 118.1(3) . . ?
C22 C25 H25 121.0 . . ?
C18 C25 H25 121.0 . . ?
C21 C26 H26A 109.5 . . ?
C21 C26 H26B 109.5 . . ?
H26A C26 H26B 109.5 . . ?
C21 C26 H26C 109.5 . . ?
H26A C26 H26C 109.5 . . ?
H26B C26 H26C 109.5 . . ?
O7 C27 H27A 109.5 . . ?
O7 C27 H27B 109.5 . . ?
H27A C27 H27B 109.5 . . ?
O7 C27 H27C 109.5 . . ?
H27A C27 H27C 109.5 . . ?
H27B C27 H27C 109.5 . . ?

loop_
_geom_bond_atom_site_label_1
_geom_bond_atom_site_label_2
_geom_bond_distance
_geom_bond_site_symmetry_2
_geom_bond_publ_flag
N1 C14 1.503(4) . ?
N1 C11 1.506(4) . ?
N1 H1 0.81(3) . ?
N1 H2 0.88(3) . ?
O2 C5 1.235(3) . ?
F3 C22 1.361(3) . ?
O4 C5 1.231(4) . ?
C5 C13 1.547(4) . ?
C6 C23 1.533(5) . ?
C6 C11 1.553(4) . ?
C6 H6A 0.9700 . ?
C6 H6B 0.9700 . ?
O7 C10 1.327(4) . ?
O7 C27 1.449(4) . ?
O8 C10 1.186(4) . ?
F9 C13 1.317(4) . ?
C10 C11 1.527(4) . ?
C11 C15 1.531(4) . ?
F12 C13 1.328(4) . ?
C13 F20 1.310(4) . ?
C14 C21 1.504(4) . ?
C14 C23 1.520(4) . ?
C14 H14 0.9800 . ?
C15 C19 1.528(4) . ?
C15 H15A 0.9700 . ?
C15 H15B 0.9700 . ?
C16 C22 1.372(5) . ?
C16 C24 1.383(5) . ?
C16 H16 0.9300 . ?
C17 C24 1.375(5) . ?
C17 C18 1.383(4) . ?
C17 C19 1.516(4) . ?
C18 C25 1.394(5) . ?
C18 H18 0.9300 . ?
C19 H19A 0.9700 . ?
C19 H19B 0.9700 . ?
C21 C26 1.527(5) . ?
C21 H21A 0.9700 . ?
C21 H21B 0.9700 . ?
C22 C25 1.356(5) . ?
C23 H23A 0.9700 . ?
C23 H23B 0.9700 . ?
C24 H24 0.9300 . ?
C25 H25 0.9300 . ?
C26 H26A 0.9600 . ?
C26 H26B 0.9600 . ?
C26 H26C 0.9600 . ?
C27 H27A 0.9600 . ?
C27 H27B 0.9600 . ?
C27 H27C 0.9600 . ?
